data_7062806
loop_
_publ_author_name
'Ramkumar, Nagarajan'
'Plantus, Ketrina'
'Ozola, Melita'
'Mishnev, Anatoly'
'Nikolajeva, Vizma'
'Senkovs, Maris'
'O\<seka, Maksim'
'Veliks, Janis'

_publ_section_title
;
 Photoredox-catalyzed direct C--H monofluoromethylation of heteroarenes
;
_journal_issue 44
_journal_name_full 'New Journal of Chemistry'
_journal_page_first 20642
_journal_page_last 20652
_journal_paper_doi 10.1039/D3NJ04313D
_journal_volume 47
_journal_year 2023
_chemical_formula_sum 'C9 H6 Cl F N2'
_chemical_formula_weight 196.61
_space_group_crystal_system triclinic
_space_group_IT_number 2
_space_group_name_Hall '-P 1'
_space_group_name_H-M_alt 'P -1'
_atom_sites_solution_hydrogens geom
_audit_creation_method SHELXL-2018/3
_audit_update_record
;
2023-06-29 deposited with the CCDC.	2023-10-16 downloaded from the CCDC.
;
_cell_angle_alpha 72.213(5)
_cell_angle_beta 73.348(5)
_cell_angle_gamma 69.557(5)
_cell_formula_units_Z 2
_cell_length_a 6.7276(4)
_cell_length_b 7.3697(4)
_cell_length_c 9.4118(5)
_cell_measurement_reflns_used 4468
_cell_measurement_temperature 150(2)
_cell_measurement_theta_max 75.1350
_cell_measurement_theta_min 4.9900
_cell_volume 407.80(4)
_computing_cell_refinement 'CrysAlisPro 1.171.41.123a (Rigaku OD, 2022)'
_computing_data_collection 'CrysAlisPro 1.171.41.123a (Rigaku OD, 2022)'
_computing_data_reduction 'CrysAlisPro 1.171.41.123a (Rigaku OD, 2022)'
_computing_structure_refinement 'SHELXL-2018/3 (Sheldrick, 2018)'
_computing_structure_solution 'SHELXT 2014/4 (Sheldrick, 2014)'
_diffrn_ambient_temperature 150(2)
_diffrn_measured_fraction_theta_full 0.997
_diffrn_measured_fraction_theta_max 0.943
_diffrn_measurement_device_type 'XtaLAB Synergy, Dualflex, HyPix'
_diffrn_measurement_method '\w scans'
_diffrn_radiation_type CuK\a
_diffrn_radiation_wavelength 1.54184
_diffrn_reflns_av_R_equivalents 0.0625
_diffrn_reflns_av_unetI/netI 0.0375
_diffrn_reflns_Laue_measured_fraction_full 0.997
_diffrn_reflns_Laue_measured_fraction_max 0.943
_diffrn_reflns_limit_h_max 8
_diffrn_reflns_limit_h_min -8
_diffrn_reflns_limit_k_max 8
_diffrn_reflns_limit_k_min -9
_diffrn_reflns_limit_l_max 11
_diffrn_reflns_limit_l_min -11
_diffrn_reflns_number 7362
_diffrn_reflns_point_group_measured_fraction_full 0.997
_diffrn_reflns_point_group_measured_fraction_max 0.943
_diffrn_reflns_theta_full 67.684
_diffrn_reflns_theta_max 75.589
_diffrn_reflns_theta_min 5.038
_diffrn_source 'micro-focus sealed X-ray tube'
_exptl_absorpt_coefficient_mu 3.873
_exptl_absorpt_correction_T_max 1.00000
_exptl_absorpt_correction_T_min 0.31649
_exptl_absorpt_correction_type multi-scan
_exptl_absorpt_process_details
;
CrysAlisPro 1.171.41.123a (Rigaku Oxford Diffraction, 2022)
Empirical absorption correction using spherical harmonics,
implemented in SCALE3 ABSPACK scaling algorithm.
;
_exptl_crystal_colour colourless
_exptl_crystal_density_diffrn 1.601
_exptl_crystal_description block
_exptl_crystal_F_000 200
_exptl_crystal_size_max 0.24
_exptl_crystal_size_mid 0.12
_exptl_crystal_size_min 0.07
_refine_diff_density_max 0.717
_refine_diff_density_min -0.592
_refine_diff_density_rms 0.104
_refine_ls_extinction_method none
_refine_ls_goodness_of_fit_ref 1.077
_refine_ls_hydrogen_treatment constr
_refine_ls_matrix_type full
_refine_ls_number_parameters 118
_refine_ls_number_reflns 1599
_refine_ls_number_restraints 0
_refine_ls_restrained_S_all 1.077
_refine_ls_R_factor_all 0.0574
_refine_ls_R_factor_gt 0.0538
_refine_ls_shift/su_max 0.000
_refine_ls_shift/su_mean 0.000
_refine_ls_structure_factor_coef Fsqd
_refine_ls_weighting_details 'w=1/[\s^2^(Fo^2^)+(0.1287P)^2^+0.0058P] where P=(Fo^2^+2Fc^2^)/3'
_refine_ls_weighting_scheme calc
_refine_ls_wR_factor_gt 0.1572
_refine_ls_wR_factor_ref 0.1624
_reflns_Friedel_coverage 0.000
_reflns_number_gt 1454
_reflns_number_total 1599
_reflns_threshold_expression 'I > 2\s(I)'
_cod_data_source_file d3nj04313d2.cif
_cod_data_source_block rkn_705
_cod_depositor_comments 'Adding full bibliography for 7062803--7062807.cif.'
_cod_database_code 7062806
_shelx_shelxl_version_number 2018/3
_shelx_space_group_comment
;
The symmetry employed for this shelxl refinement is uniquely defined
by the following loop, which should always be used as a source of
symmetry information in preference to the above space-group names.
They are only intended as comments.
;

loop_
_space_group_symop_operation_xyz
'x, y, z'
'-x, -y, -z'

loop_
_atom_site_label
_atom_site_type_symbol
_atom_site_fract_x
_atom_site_fract_y
_atom_site_fract_z
_atom_site_U_iso_or_equiv
_atom_site_adp_type
_atom_site_occupancy
_atom_site_site_symmetry_order
_atom_site_calc_flag
_atom_site_refinement_flags_posn
_atom_site_refinement_flags_adp
_atom_site_refinement_flags_occupancy
_atom_site_disorder_assembly
_atom_site_disorder_group
Cl11 Cl 0.35487(8) 0.14683(7) 0.12858(5) 0.0347(3) Uani 1 1 d . . . . .
F13 F 0.6783(2) 0.39425(18) 0.11442(14) 0.0366(4) Uani 1 1 d . . . . .
N2 N 0.1334(3) 0.2013(2) 0.3951(2) 0.0274(4) Uani 1 1 d . . . . .
N9 N 0.4763(3) 0.2614(2) 0.4739(2) 0.0271(4) Uani 1 1 d . . . . .
C8 C 0.2797(3) 0.2722(3) 0.5725(2) 0.0261(5) Uani 1 1 d . . . . .
C3 C 0.1068(3) 0.2421(3) 0.5328(2) 0.0259(5) Uani 1 1 d . . . . .
C10 C 0.4977(3) 0.2251(3) 0.3419(3) 0.0269(5) Uani 1 1 d . . . . .
C7 C 0.2477(3) 0.3163(3) 0.7146(3) 0.0298(5) Uani 1 1 d . . . . .
H7 H 0.362094 0.336755 0.742287 0.036 Uiso 1 1 calc R U . . .
C1 C 0.3211(3) 0.1951(3) 0.3050(2) 0.0267(5) Uani 1 1 d . . . . .
C12 C 0.7105(3) 0.2224(3) 0.2314(2) 0.0296(5) Uani 1 1 d . . . . .
H12A H 0.820147 0.218848 0.284180 0.036 Uiso 1 1 calc R U . . .
H12B H 0.763277 0.102761 0.188812 0.036 Uiso 1 1 calc R U . . .
C4 C -0.0946(3) 0.2564(3) 0.6357(3) 0.0296(5) Uani 1 1 d . . . . .
H4 H -0.210840 0.236512 0.609866 0.036 Uiso 1 1 calc R U . . .
C6 C 0.0512(4) 0.3295(3) 0.8122(3) 0.0313(5) Uani 1 1 d . . . . .
H6 H 0.029745 0.359464 0.907745 0.038 Uiso 1 1 calc R U . . .
C5 C -0.1209(3) 0.2990(3) 0.7729(3) 0.0315(5) Uani 1 1 d . . . . .
H5 H -0.256011 0.308177 0.842405 0.038 Uiso 1 1 calc R U . . .

loop_
_atom_site_aniso_label
_atom_site_aniso_U_11
_atom_site_aniso_U_22
_atom_site_aniso_U_33
_atom_site_aniso_U_23
_atom_site_aniso_U_13
_atom_site_aniso_U_12
Cl11 0.0392(4) 0.0404(4) 0.0286(4) -0.0133(3) -0.0059(2) -0.0123(3)
F13 0.0409(7) 0.0358(7) 0.0305(7) -0.0062(5) -0.0007(5) -0.0145(6)
N2 0.0297(9) 0.0238(8) 0.0287(10) -0.0060(7) -0.0072(7) -0.0067(7)
N9 0.0286(9) 0.0237(8) 0.0285(10) -0.0070(7) -0.0056(7) -0.0062(6)
C8 0.0275(10) 0.0217(9) 0.0280(11) -0.0053(8) -0.0058(8) -0.0059(7)
C3 0.0296(10) 0.0209(9) 0.0269(11) -0.0050(8) -0.0068(8) -0.0062(7)
C10 0.0287(10) 0.0214(9) 0.0283(11) -0.0053(7) -0.0054(8) -0.0052(8)
C7 0.0323(11) 0.0273(10) 0.0308(12) -0.0089(8) -0.0081(8) -0.0064(8)
C1 0.0313(10) 0.0224(9) 0.0264(11) -0.0058(7) -0.0066(8) -0.0068(7)
C12 0.0294(10) 0.0284(10) 0.0291(11) -0.0075(8) -0.0041(8) -0.0067(8)
C4 0.0270(10) 0.0274(10) 0.0335(12) -0.0070(8) -0.0053(8) -0.0073(8)
C6 0.0351(11) 0.0286(10) 0.0289(11) -0.0101(8) -0.0049(8) -0.0057(8)
C5 0.0309(11) 0.0290(10) 0.0302(12) -0.0066(8) -0.0008(8) -0.0076(8)

loop_
_atom_type_symbol
_atom_type_description
_atom_type_scat_dispersion_real
_atom_type_scat_dispersion_imag
_atom_type_scat_source
C C 0.0181 0.0091 'International Tables Vol C Tables 4.2.6.8 and 6.1.1.4'
H H 0.0000 0.0000 'International Tables Vol C Tables 4.2.6.8 and 6.1.1.4'
Cl Cl 0.3639 0.7018 'International Tables Vol C Tables 4.2.6.8 and 6.1.1.4'
F F 0.0727 0.0534 'International Tables Vol C Tables 4.2.6.8 and 6.1.1.4'
N N 0.0311 0.0180 'International Tables Vol C Tables 4.2.6.8 and 6.1.1.4'

loop_
_geom_angle_atom_site_label_1
_geom_angle_atom_site_label_2
_geom_angle_atom_site_label_3
_geom_angle
_geom_angle_site_symmetry_1
_geom_angle_site_symmetry_3
_geom_angle_publ_flag
C1 N2 C3 116.27(18) . . ?
C10 N9 C8 117.62(18) . . ?
N9 C8 C7 119.50(19) . . ?
N9 C8 C3 121.0(2) . . ?
C7 C8 C3 119.47(19) . . ?
N2 C3 C4 119.69(19) . . ?
N2 C3 C8 120.48(19) . . ?
C4 C3 C8 119.8(2) . . ?
N9 C10 C1 120.18(19) . . ?
N9 C10 C12 117.43(18) . . ?
C1 C10 C12 122.37(19) . . ?
C6 C7 C8 119.6(2) . . ?
C6 C7 H7 120.2 . . ?
C8 C7 H7 120.2 . . ?
N2 C1 C10 124.42(19) . . ?
N2 C1 Cl11 116.57(16) . . ?
C10 C1 Cl11 119.02(16) . . ?
F13 C12 C10 108.30(16) . . ?
F13 C12 H12A 110.0 . . ?
C10 C12 H12A 110.0 . . ?
F13 C12 H12B 110.0 . . ?
C10 C12 H12B 110.0 . . ?
H12A C12 H12B 108.4 . . ?
C5 C4 C3 119.5(2) . . ?
C5 C4 H4 120.3 . . ?
C3 C4 H4 120.3 . . ?
C7 C6 C5 120.9(2) . . ?
C7 C6 H6 119.6 . . ?
C5 C6 H6 119.6 . . ?
C4 C5 C6 120.7(2) . . ?
C4 C5 H5 119.6 . . ?
C6 C5 H5 119.6 . . ?

loop_
_geom_bond_atom_site_label_1
_geom_bond_atom_site_label_2
_geom_bond_distance
_geom_bond_site_symmetry_2
_geom_bond_publ_flag
Cl11 C1 1.739(2) . ?
F13 C12 1.398(2) . ?
N2 C1 1.298(3) . ?
N2 C3 1.368(3) . ?
N9 C10 1.308(3) . ?
N9 C8 1.373(3) . ?
C8 C7 1.412(3) . ?
C8 C3 1.421(3) . ?
C3 C4 1.412(3) . ?
C10 C1 1.431(3) . ?
C10 C12 1.507(3) . ?
C7 C6 1.368(3) . ?
C7 H7 0.9500 . ?
C12 H12A 0.9900 . ?
C12 H12B 0.9900 . ?
C4 C5 1.370(3) . ?
C4 H4 0.9500 . ?
C6 C5 1.416(3) . ?
C6 H6 0.9500 . ?
C5 H5 0.9500 . ?
